data_4518180
loop_
_publ_author_name
'Mohan, Midhun'
'Essalhi, Mohamed'
'Durette, David'
'Rana, Love Karan'
'Ayevide, Follivi Kloutse'
'Maris, Thierry'
'Duong, Adam'

_publ_section_title
;
 A Rational Design of Microporous Nitrogen-Rich Lanthanide Metal--Organic
 Frameworks for CO2/CH4 Separation
;
_journal_name_full 'ACS Applied Materials &amp; Interfaces'
_journal_paper_doi 10.1021/acsami.0c15395
_journal_year 2020
_chemical_formula_moiety 'C6 H4 N7 O5 Pr, 0.3(H2 O)'
_chemical_formula_sum 'C6 H4.6 N7 O5.3 Pr'
_chemical_formula_weight 400.48
_space_group_crystal_system tetragonal
_space_group_IT_number 95
_space_group_name_Hall 'P 4cw 2c'
_space_group_name_H-M_alt 'P 43 2 2'
_atom_sites_solution_hydrogens difmap
_audit_creation_date 2018-11-21
_audit_creation_method
;
Olex2 1.2
(compiled 2018.05.29 svn.r3508 for OlexSys, GUI svn.r5506)
;
_audit_update_record
;
2018-11-23 deposited with the CCDC.	2020-06-06 downloaded from the CCDC.
;
_cell_angle_alpha 90
_cell_angle_beta 90
_cell_angle_gamma 90
_cell_formula_units_Z 4
_cell_length_a 8.6806(3)
_cell_length_b 8.6806(3)
_cell_length_c 20.1518(6)
_cell_measurement_reflns_used 9905
_cell_measurement_temperature 150
_cell_measurement_theta_max 60.662
_cell_measurement_theta_min 4.433
_cell_volume 1518.49(9)
_computing_cell_refinement
'SAINT (2013) V8.37A; Integration Software for Single Crystal Data. Bruker AXS Inc., Madison, WI 53719-1173.'
_computing_data_collection
;
APEX 2 (2013) Bruker AXS Inc., Madison, WI 53719-1173.
;
_computing_data_reduction
'SAINT (2013) V8.37A; Integration Software for Single Crystal Data. Bruker AXS Inc., Madison, WI 53719-1173.'
_computing_molecular_graphics 'Olex2 (Dolomanov et al., 2009)'
_computing_publication_material 'Olex2 (Dolomanov et al., 2009)'
_computing_structure_refinement 'XL (Sheldrick, 2008)'
_computing_structure_solution 'SHELXT 2014/5 (Sheldrick, 2014)'
_diffrn_ambient_temperature 150
_diffrn_detector 'CMOS Area detector'
_diffrn_detector_area_resol_mean 10.24
_diffrn_detector_type 'Bruker Photon 100 CMOS Detector'
_diffrn_measured_fraction_theta_full 0.995
_diffrn_measured_fraction_theta_max 0.996
_diffrn_measurement_device 'k-geometry diffractometer'
_diffrn_measurement_device_type 'Bruker Venture Metaljet'
_diffrn_measurement_method '\w and \f scans'
_diffrn_radiation_collimation 'Focusing mirrors'
_diffrn_radiation_monochromator 'Helios MX Mirror Optics'
_diffrn_radiation_probe x-ray
_diffrn_radiation_type GaK\a
_diffrn_radiation_wavelength 1.34139
_diffrn_reflns_av_R_equivalents 0.0351
_diffrn_reflns_av_unetI/netI 0.0091
_diffrn_reflns_Laue_measured_fraction_full 0.995
_diffrn_reflns_Laue_measured_fraction_max 0.996
_diffrn_reflns_limit_h_max 11
_diffrn_reflns_limit_h_min -11
_diffrn_reflns_limit_k_max 11
_diffrn_reflns_limit_k_min -11
_diffrn_reflns_limit_l_max 26
_diffrn_reflns_limit_l_min -26
_diffrn_reflns_number 43149
_diffrn_reflns_point_group_measured_fraction_full 0.997
_diffrn_reflns_point_group_measured_fraction_max 0.998
_diffrn_reflns_theta_full 53.594
_diffrn_reflns_theta_max 60.716
_diffrn_reflns_theta_min 4.826
_diffrn_source 'Metal Jet'
_diffrn_source_target Ga
_diffrn_source_type 'Gallium Liquid Metal Jet Source'
_exptl_absorpt_coefficient_mu 17.190
_exptl_absorpt_correction_T_max 0.1217
_exptl_absorpt_correction_T_min 0.0375
_exptl_absorpt_correction_type multi-scan
_exptl_absorpt_process_details
'SADABS-2016/2 (Bruker,2016/2) was used for absorption correction. wR2(int) was 0.0901 before and 0.0519 after correction. The Ratio of minimum to maximum transmission is 0.3081. The \l/2 correction factor is Not present.'
_exptl_crystal_colour 'clear light colourless'
_exptl_crystal_colour_lustre clear
_exptl_crystal_colour_modifier light
_exptl_crystal_colour_primary colourless
_exptl_crystal_density_diffrn 1.752
_exptl_crystal_description octahedron
_exptl_crystal_F_000 764
_exptl_crystal_recrystallization_method 'Re-crystallisation from solvent: DMF/H2O'
_exptl_crystal_size_max 0.08
_exptl_crystal_size_mid 0.08
_exptl_crystal_size_min 0.08
_refine_diff_density_max 0.973
_refine_diff_density_min -0.488
_refine_diff_density_rms 0.097
_refine_ls_abs_structure_details
;
 Refined as an inversion twin.
;
_refine_ls_abs_structure_Flack 0.423(13)
_refine_ls_extinction_coef 0.0032(3)
_refine_ls_extinction_expression Fc^*^=kFc[1+0.001xFc^2^\l^3^/sin(2\q)]^-1/4^
_refine_ls_extinction_method 'SHELXL-2018/3 (Sheldrick 2018)'
_refine_ls_goodness_of_fit_ref 1.215
_refine_ls_hydrogen_treatment constr
_refine_ls_matrix_type full
_refine_ls_number_parameters 104
_refine_ls_number_reflns 1756
_refine_ls_number_restraints 0
_refine_ls_restrained_S_all 1.215
_refine_ls_R_factor_all 0.0171
_refine_ls_R_factor_gt 0.0171
_refine_ls_shift/su_max 0.000
_refine_ls_shift/su_mean 0.000
_refine_ls_structure_factor_coef Fsqd
_refine_ls_weighting_details 'w=1/[\s^2^(Fo^2^)+(0.0313P)^2^+0.6407P] where P=(Fo^2^+2Fc^2^)/3'
_refine_ls_weighting_scheme calc
_refine_ls_wR_factor_gt 0.0495
_refine_ls_wR_factor_ref 0.0495
_reflns_Friedel_coverage 0.612
_reflns_Friedel_fraction_full 1.000
_reflns_Friedel_fraction_max 1.000
_reflns_number_gt 1753
_reflns_number_total 1756
_reflns_threshold_expression 'I > 2\s(I)'
_cod_data_source_file am0c15395_si_003.cif
_cod_data_source_block prof
_cod_depositor_comments
;
The following automatic conversions were performed:

data item '_diffrn_radiation_probe' value 'X-ray' was changed to
'x-ray' in accordance with the
/home/data/users/saulius/crontab/automatic-downloads/rss-feeds/ACS/lib/dictionaries/cif_core.dic
dictionary named 'cif_core.dic' version 2.4.2 last updated on
2011-04-26.

Automatic conversion script
Id: cif_fix_values 7556 2019-12-06 15:28:31Z antanas 
;
_cod_original_cell_volume 1518.49(11)
_cod_original_formula_sum 'C6 H4.60 N7 O5.30 Pr'
_cod_database_code 4518180
_shelx_shelxl_version_number 2018/3
_shelx_space_group_comment
;
The symmetry employed for this shelxl refinement is uniquely defined
by the following loop, which should always be used as a source of
symmetry information in preference to the above space-group names.
They are only intended as comments.
;
_shelx_estimated_absorpt_t_max 0.340
_shelx_estimated_absorpt_t_min 0.340
_olex2_refinement_description
;
1. Twinned data refinement
 Scales: 0.577(13)
 0.423(13)
2. Fixed Uiso
 At 1.5 times of:
  All O(H,H) groups
3. Others
 Fixed Sof: O20(0.025) H20A(0.025) H20B(0.025) O21(0.0625) H21A(0.0625)
 H21B(0.0625) O22(0.0625) H22A(0.0625) H22B(0.0625)
4.a Riding coordinates:
 O20(H20A,H20B), O21(H21A,H21B), O22(H22A,H22B)
4.b Rotating group:
 O3(H3A,H3B)
;
_olex2_submission_special_instructions 'No special instructions were received'

loop_
_space_group_symop_operation_xyz
'x, y, z'
'-x, -y, z+1/2'
'-y, x, z+3/4'
'y, -x, z+1/4'
'-x, y, -z'
'x, -y, -z+1/2'
'y, x, -z+1/4'
'-y, -x, -z+3/4'

loop_
_atom_site_label
_atom_site_type_symbol
_atom_site_fract_x
_atom_site_fract_y
_atom_site_fract_z
_atom_site_U_iso_or_equiv
_atom_site_adp_type
_atom_site_occupancy
_atom_site_site_symmetry_order
_atom_site_calc_flag
_atom_site_refinement_flags_posn
_atom_site_refinement_flags_adp
_atom_site_refinement_flags_occupancy
_atom_site_disorder_assembly
_atom_site_disorder_group
Pr1 Pr 0.04027(2) 0.95973(2) 0.375000 0.02208(11) Uani 1 2 d S T P . .
O1 O 0.0905(4) 1.000000 0.250000 0.0243(6) Uani 1 2 d S T P . .
C1 C 0.2354(6) 1.000000 0.250000 0.0333(11) Uani 1 2 d S T P . .
N1 N 0.3064(4) 0.9817(7) 0.30916(15) 0.0466(12) Uani 1 1 d . . . . .
O2 O 0.7664(3) 0.9570(5) 0.41618(12) 0.0494(9) Uani 1 1 d . . . . .
C2 C 0.4588(4) 0.9847(8) 0.3101(2) 0.0459(12) Uani 1 1 d . . . . .
N2 N 0.5336(4) 0.9695(6) 0.36643(16) 0.0498(11) Uani 1 1 d . . . . .
O3 O 0.0377(8) 0.7248(4) 0.30349(14) 0.0668(14) Uani 1 1 d . . . . .
H3A H -0.052732 0.716027 0.279251 0.100 Uiso 1 1 d GR . . . .
H3B H 0.046992 0.635456 0.328316 0.100 Uiso 1 1 d GR . . . .
N3 N 0.7740(4) 0.9852(7) 0.30702(15) 0.0432(10) Uani 1 1 d . . . . .
C3 C 0.6894(4) 0.9714(6) 0.36395(19) 0.0429(10) Uani 1 1 d . . . . .
C4 C 0.7022(6) 1.000000 0.250000 0.0429(16) Uani 1 2 d S T P . .
N4 N 0.5393(5) 1.000000 0.250000 0.0461(14) Uani 1 2 d S T P . .
O20 O 0.517(15) 0.691(15) 0.214(6) 0.04(3) Uiso 0.025 1 d . . . A 1
H20A H 0.598363 0.728356 0.193922 0.067 Uiso 0.025 1 d R . . A 1
H20B H 0.529143 0.592496 0.219532 0.067 Uiso 0.025 1 d R . . A 1
O21 O 0.657(11) 0.600(11) 0.205(4) 0.09(2) Uiso 0.0625 1 d . . . B 2
H21A H 0.697172 0.681579 0.186910 0.136 Uiso 0.0625 1 d R . . B 2
H21B H 0.695312 0.589219 0.245080 0.136 Uiso 0.0625 1 d R . . B 2
O22 O 0.422(10) 0.627(9) 0.201(4) 0.08(2) Uiso 0.0625 1 d . . . C 3
H22A H 0.322725 0.619318 0.197310 0.120 Uiso 0.0625 1 d R . . C 3
H22B H 0.466115 0.571988 0.170110 0.120 Uiso 0.0625 1 d R . . C 3

loop_
_atom_site_aniso_label
_atom_site_aniso_U_11
_atom_site_aniso_U_22
_atom_site_aniso_U_33
_atom_site_aniso_U_23
_atom_site_aniso_U_13
_atom_site_aniso_U_12
Pr1 0.02414(12) 0.02414(12) 0.01796(14) 0.00041(6) 0.00041(6) -0.00014(6)
O1 0.0230(14) 0.0302(16) 0.0198(14) -0.0019(12) 0.000 0.000
C1 0.027(2) 0.053(3) 0.020(2) -0.001(2) 0.000 0.000
N1 0.0246(15) 0.095(4) 0.0207(15) 0.0067(19) 0.0006(12) 0.003(2)
O2 0.0257(13) 0.104(3) 0.0185(12) 0.0053(17) -0.0007(10) 0.0032(16)
C2 0.0291(19) 0.087(4) 0.0219(18) 0.008(2) 0.0008(13) 0.001(2)
N2 0.0253(15) 0.105(4) 0.0193(14) 0.0055(18) -0.0010(12) 0.0012(17)
O3 0.151(5) 0.0269(14) 0.0228(13) 0.0013(11) -0.001(2) -0.002(3)
N3 0.0226(14) 0.085(3) 0.0214(15) 0.0060(17) 0.0005(11) 0.0009(17)
C3 0.0258(16) 0.079(3) 0.0243(18) 0.0051(19) 0.0007(14) 0.0025(18)
C4 0.026(2) 0.076(5) 0.027(3) 0.011(3) 0.000 0.000
N4 0.023(2) 0.097(4) 0.019(2) 0.007(2) 0.000 0.000

loop_
_atom_type_symbol
_atom_type_description
_atom_type_scat_dispersion_real
_atom_type_scat_dispersion_imag
_atom_type_scat_source
C C 0.0140 0.0070 'International Tables Vol C Tables 4.2.6.8 and 6.1.1.4'
H H 0.0000 0.0000 'International Tables Vol C Tables 4.2.6.8 and 6.1.1.4'
N N 0.0250 0.0140 'International Tables Vol C Tables 4.2.6.8 and 6.1.1.4'
O O 0.0390 0.0250 'International Tables Vol C Tables 4.2.6.8 and 6.1.1.4'
Pr Pr -0.9510 8.2360 'International Tables Vol C Tables 4.2.6.8 and 6.1.1.4'

loop_
_geom_angle_atom_site_label_1
_geom_angle_atom_site_label_2
_geom_angle_atom_site_label_3
_geom_angle
_geom_angle_site_symmetry_1
_geom_angle_site_symmetry_3
_geom_angle_publ_flag
O1 Pr1 O1 177.29(10) 4_465 . ?
O1 Pr1 C1 23.95(12) . . ?
O1 Pr1 C1 154.05(8) . 4_465 ?
O1 Pr1 C1 154.05(8) 4_465 . ?
O1 Pr1 C1 23.95(12) 4_465 4_465 ?
O1 Pr1 N1 127.89(7) 4_465 . ?
O1 Pr1 N1 50.16(10) . . ?
O1 Pr1 N1 127.89(7) . 8_665 ?
O1 Pr1 N1 50.16(10) 4_465 8_665 ?
O1 Pr1 N3 68.75(10) . 1_455 ?
O1 Pr1 N3 68.75(10) 4_465 8_675 ?
O1 Pr1 N3 113.20(7) 4_465 1_455 ?
O1 Pr1 N3 113.20(7) . 8_675 ?
C1 Pr1 C1 143.74(11) 4_465 . ?
N1 Pr1 C1 123.23(10) 8_665 . ?
N1 Pr1 C1 26.21(10) . . ?
N1 Pr1 C1 123.22(10) . 4_465 ?
N1 Pr1 C1 26.21(10) 8_665 4_465 ?
N1 Pr1 N1 111.7(3) . 8_665 ?
N1 Pr1 N3 118.90(10) . 1_455 ?
N1 Pr1 N3 105.21(19) . 8_675 ?
N1 Pr1 N3 105.21(19) 8_665 1_455 ?
N1 Pr1 N3 118.90(10) 8_665 8_675 ?
O2 Pr1 O1 63.17(6) 1_455 4_465 ?
O2 Pr1 O1 118.85(9) 8_675 4_465 ?
O2 Pr1 O1 118.85(9) 1_455 . ?
O2 Pr1 O1 63.17(6) 8_675 . ?
O2 Pr1 C1 67.36(8) 8_675 . ?
O2 Pr1 C1 142.77(10) 8_675 4_465 ?
O2 Pr1 C1 142.77(10) 1_455 . ?
O2 Pr1 C1 67.36(8) 1_455 4_465 ?
O2 Pr1 N1 168.81(10) 8_675 8_665 ?
O2 Pr1 N1 168.81(10) 1_455 . ?
O2 Pr1 N1 76.16(15) 1_455 8_665 ?
O2 Pr1 N1 76.16(15) 8_675 . ?
O2 Pr1 O2 97.3(2) 8_675 1_455 ?
O2 Pr1 N3 50.13(9) 1_455 1_455 ?
O2 Pr1 N3 76.30(14) 1_455 8_675 ?
O2 Pr1 N3 50.13(9) 8_675 8_675 ?
O2 Pr1 N3 76.30(14) 8_675 1_455 ?
O3 Pr1 O1 63.18(7) . . ?
O3 Pr1 O1 115.10(10) . 4_465 ?
O3 Pr1 O1 63.18(7) 8_665 4_465 ?
O3 Pr1 O1 115.10(10) 8_665 . ?
O3 Pr1 C1 91.26(10) . 4_465 ?
O3 Pr1 C1 67.83(11) 8_665 4_465 ?
O3 Pr1 C1 91.26(11) 8_665 . ?
O3 Pr1 C1 67.83(11) . . ?
O3 Pr1 N1 77.24(16) . . ?
O3 Pr1 N1 77.24(16) 8_665 8_665 ?
O3 Pr1 N1 65.14(10) 8_665 . ?
O3 Pr1 N1 65.14(10) . 8_665 ?
O3 Pr1 O2 125.51(9) . 8_675 ?
O3 Pr1 O2 100.03(19) . 1_455 ?
O3 Pr1 O2 125.51(9) 8_665 1_455 ?
O3 Pr1 O2 100.03(19) 8_665 8_675 ?
O3 Pr1 O3 110.3(3) . 8_665 ?
O3 Pr1 N3 76.48(16) 8_665 8_675 ?
O3 Pr1 N3 173.06(18) 8_665 1_455 ?
O3 Pr1 N3 173.06(18) . 8_675 ?
O3 Pr1 N3 76.48(16) . 1_455 ?
N3 Pr1 C1 111.49(9) 1_455 4_465 ?
N3 Pr1 C1 92.69(10) 8_675 4_465 ?
N3 Pr1 C1 92.69(10) 1_455 . ?
N3 Pr1 C1 111.49(9) 8_675 . ?
N3 Pr1 N3 96.8(2) 8_675 1_455 ?
Pr1 O1 Pr1 160.55(14) 3_664 . ?
C1 O1 Pr1 99.72(7) . 3_664 ?
C1 O1 Pr1 99.72(7) . . ?
Pr1 C1 Pr1 112.66(16) 3_664 . ?
O1 C1 Pr1 56.33(8) . 3_664 ?
O1 C1 Pr1 56.33(8) . . ?
O1 C1 N1 117.1(2) . 6_575 ?
O1 C1 N1 117.1(2) . . ?
N1 C1 Pr1 173.4(3) . 3_664 ?
N1 C1 Pr1 173.4(3) 6_575 . ?
N1 C1 Pr1 60.79(18) . . ?
N1 C1 Pr1 60.80(18) 6_575 3_664 ?
N1 C1 N1 125.8(5) 6_575 . ?
C1 N1 Pr1 93.0(3) . . ?
C2 N1 Pr1 149.2(3) . . ?
C2 N1 C1 117.8(4) . . ?
C3 O2 Pr1 103.1(2) . 1_655 ?
N1 C2 N4 119.1(4) . . ?
N2 C2 N1 120.3(4) . . ?
N2 C2 N4 120.6(4) . . ?
C2 N2 C3 117.4(3) . . ?
Pr1 O3 H3A 112.2 . . ?
Pr1 O3 H3B 111.8 . . ?
H3A O3 H3B 106.8 . . ?
C3 N3 Pr1 91.6(2) . 1_655 ?
C4 N3 Pr1 149.3(3) . 1_655 ?
C4 N3 C3 119.2(4) . . ?
O2 C3 Pr1 53.38(19) . 1_655 ?
O2 C3 N2 120.1(4) . . ?
O2 C3 N3 115.2(3) . . ?
N2 C3 Pr1 173.2(3) . 1_655 ?
N2 C3 N3 124.7(4) . . ?
N3 C3 Pr1 61.9(2) . 1_655 ?
N3 C4 N3 123.3(5) 6_575 . ?
N3 C4 N4 118.3(2) . . ?
N3 C4 N4 118.3(2) 6_575 . ?
C2 N4 C2 120.3(4) . 6_575 ?
C2 N4 C4 119.8(2) . . ?
C2 N4 C4 119.8(2) 6_575 . ?
H20A O20 H20B 109.5 . . ?
H21A O21 H21B 109.5 . . ?
H22A O22 H22B 109.4 . . ?

loop_
_geom_bond_atom_site_label_1
_geom_bond_atom_site_label_2
_geom_bond_distance
_geom_bond_site_symmetry_2
_geom_bond_publ_flag
Pr1 O1 2.5802(6) 4_465 ?
Pr1 O1 2.5802(6) . ?
Pr1 C1 3.056(3) . ?
Pr1 C1 3.056(3) 4_465 ?
Pr1 N1 2.671(3) . ?
Pr1 N1 2.671(3) 8_665 ?
Pr1 O2 2.518(3) 8_675 ?
Pr1 O2 2.518(3) 1_455 ?
Pr1 O3 2.497(3) 8_665 ?
Pr1 O3 2.497(3) . ?
Pr1 N3 2.696(3) 8_675 ?
Pr1 N3 2.696(3) 1_455 ?
O1 C1 1.258(7) . ?
C1 N1 1.351(4) . ?
C1 N1 1.351(4) 6_575 ?
N1 C2 1.324(5) . ?
O2 C3 1.253(4) . ?
C2 N2 1.314(5) . ?
C2 N4 1.405(4) . ?
N2 C3 1.353(5) . ?
O3 H3A 0.9279 . ?
O3 H3B 0.9264 . ?
N3 C3 1.368(5) . ?
N3 C4 1.314(4) . ?
C4 N4 1.413(7) . ?
O20 H20A 0.8697 . ?
O20 H20B 0.8701 . ?
O21 H21A 0.8700 . ?
O21 H21B 0.8695 . ?
O22 H22A 0.8700 . ?
O22 H22B 0.8703 . ?

loop_
_geom_hbond_atom_site_label_D
_geom_hbond_atom_site_label_H
_geom_hbond_atom_site_label_A
_geom_hbond_distance_DH
_geom_hbond_distance_HA
_geom_hbond_distance_DA
_geom_hbond_angle_DHA
_geom_hbond_site_symmetry_A
_geom_hbond_publ_flag
O3 H3A O2 0.93 2.46 2.791(4) 100.8 3_654 yes
O3 H3B N2 0.93 1.85 2.764(4) 169.6 8_665 yes
O21 H21B O21 0.87 1.95 2.50(18) 119.9 6_565 yes

loop_
_twin_individual_id
_twin_individual_mass_fraction_refined
1 0.577(13)
2 0.423(13)
